data_7035239
loop_
_publ_author_name
'Yang, Ya-Xiu'
'Li, Yongxin'
'Ganguly, Rakesh'
'So, Cheuk-Wai'

_publ_section_title
;
 Instability of metal 1,3-benzodi(thiophosphinoyl)methandiide complexes:
 formation of hafnium, tin and zirconium complexes of
 1,3-benzodi(thiophosphinoyl)thioketone dianionic ligand
 [1,3-C6H4(PhPS)2CS](2.).
;
_journal_issue 28
_journal_name_full 'Dalton transactions (Cambridge, England : 2003)'
_journal_page_first 12633
_journal_page_last 12639
_journal_paper_doi 10.1039/c5dt01212k
_journal_volume 44
_journal_year 2015
_chemical_formula_moiety 'C46 H41 Hf N P4 S5, C7 H8'
_chemical_formula_sum 'C53 H49 Hf N P4 S5'
_chemical_formula_weight 1162.60
_space_group_crystal_system triclinic
_space_group_IT_number 2
_space_group_name_Hall '-P 1'
_space_group_name_H-M_alt 'P -1'
_symmetry_space_group_name_Hall '-P 1'
_symmetry_space_group_name_H-M 'P -1'
_atom_sites_solution_hydrogens geom
_audit_creation_method SHELXL-2014/7
_audit_update_record
;
2015-05-18 deposited with the CCDC.
2015-05-26 downloaded from the CCDC.
;
_cell_angle_alpha 82.255(3)
_cell_angle_beta 85.970(2)
_cell_angle_gamma 86.652(2)
_cell_formula_units_Z 2
_cell_length_a 10.2767(4)
_cell_length_b 14.8249(6)
_cell_length_c 16.7593(7)
_cell_measurement_reflns_used 4424
_cell_measurement_temperature 103(2)
_cell_measurement_theta_max 26.05
_cell_measurement_theta_min 2.46
_cell_volume 2520.66(18)
_computing_cell_refinement 'Bruker SAINT'
_computing_data_collection 'Bruker APEX2'
_computing_data_reduction 'Bruker SAINT'
_computing_molecular_graphics 'Bruker SHELXTL'
_computing_publication_material 'Bruker SHELXTL'
_computing_structure_refinement 'SHELXL-2014/7 (Sheldrick, 2014)'
_computing_structure_solution 'SHELXS-97 (Sheldrick, 2008)'
_diffrn_ambient_temperature 103(2)
_diffrn_measured_fraction_theta_full 0.972
_diffrn_measured_fraction_theta_max 0.960
_diffrn_measurement_device_type 'Bruker APEX-II CCD'
_diffrn_measurement_method '\f and \w scans'
_diffrn_radiation_type MoK\a
_diffrn_radiation_wavelength 0.71073
_diffrn_reflns_av_R_equivalents 0.1100
_diffrn_reflns_av_unetI/netI 0.1271
_diffrn_reflns_laue_measured_fraction_full 0.972
_diffrn_reflns_laue_measured_fraction_max 0.960
_diffrn_reflns_limit_h_max 11
_diffrn_reflns_limit_h_min -14
_diffrn_reflns_limit_k_max 20
_diffrn_reflns_limit_k_min -20
_diffrn_reflns_limit_l_max 23
_diffrn_reflns_limit_l_min -23
_diffrn_reflns_number 55479
_diffrn_reflns_point_group_measured_fraction_full 0.972
_diffrn_reflns_point_group_measured_fraction_max 0.960
_diffrn_reflns_theta_full 25.000
_diffrn_reflns_theta_max 30.180
_diffrn_reflns_theta_min 2.744
_exptl_absorpt_coefficient_mu 2.441
_exptl_absorpt_correction_T_max 0.7460
_exptl_absorpt_correction_T_min 0.5815
_exptl_absorpt_correction_type multi-scan
_exptl_absorpt_process_details 'sadabs (Bruker AXS.)'
_exptl_crystal_colour colourless
_exptl_crystal_density_diffrn 1.532
_exptl_crystal_description block
_exptl_crystal_F_000 1172
_exptl_crystal_size_max 0.300
_exptl_crystal_size_mid 0.140
_exptl_crystal_size_min 0.100
_refine_diff_density_max 1.856
_refine_diff_density_min -2.115
_refine_diff_density_rms 0.189
_refine_ls_extinction_method none
_refine_ls_goodness_of_fit_ref 1.027
_refine_ls_hydrogen_treatment constr
_refine_ls_matrix_type full
_refine_ls_number_parameters 705
_refine_ls_number_reflns 14359
_refine_ls_number_restraints 824
_refine_ls_restrained_S_all 1.004
_refine_ls_R_factor_all 0.1054
_refine_ls_R_factor_gt 0.0587
_refine_ls_shift/su_max 0.001
_refine_ls_shift/su_mean 0.000
_refine_ls_structure_factor_coef Fsqd
_refine_ls_weighting_details 'w=1/[\s^2^(Fo^2^)+(0.0384P)^2^+0.8100P] where P=(Fo^2^+2Fc^2^)/3'
_refine_ls_weighting_scheme calc
_refine_ls_wR_factor_gt 0.1029
_refine_ls_wR_factor_ref 0.1200
_reflns_Friedel_coverage 0.000
_reflns_number_gt 9670
_reflns_number_total 14359
_reflns_threshold_expression 'I > 2\s(I)'
_cod_data_source_file c5dt01212k2.cif
_cod_data_source_block scw774
_cod_depositor_comments 'Adding full bibliography for 7035237--7035241.cif.'
_cod_database_code 7035239
_shelx_shelxl_version_number 2014/7
_shelx_space_group_comment
; 
The symmetry employed for this shelxl refinement is uniquely defined 
by the following loop, which should always be used as a source of 
symmetry information in preference to the above space-group names. 
They are only intended as comments. 
;
_shelx_estimated_absorpt_t_min 0.528
_shelx_estimated_absorpt_t_max 0.792

loop_
_space_group_symop_operation_xyz
'x, y, z'
'-x, -y, -z'

loop_
_atom_site_label
_atom_site_type_symbol
_atom_site_fract_x
_atom_site_fract_y
_atom_site_fract_z
_atom_site_U_iso_or_equiv
_atom_site_adp_type
_atom_site_occupancy
_atom_site_site_symmetry_order
_atom_site_calc_flag
_atom_site_refinement_flags_posn
_atom_site_refinement_flags_adp
_atom_site_refinement_flags_occupancy
_atom_site_disorder_assembly
_atom_site_disorder_group
Hf1 Hf 0.87136(2) 0.83877(2) 0.74597(2) 0.01816(7) Uani 1 1 d . . . . .
C1 C 0.8405(5) 0.9893(3) 0.7282(3) 0.0201(11) Uani 1 1 d . . . . .
C2 C 0.8055(5) 0.6865(3) 0.7925(3) 0.0211(12) Uani 1 1 d . . . . .
C3 C 0.5699(5) 1.0366(4) 0.7771(3) 0.0230(12) Uani 1 1 d . . . . .
C4 C 0.6016(6) 1.1020(4) 0.8228(4) 0.0382(16) Uani 1 1 d . . . . .
H4 H 0.6829 1.1300 0.8118 0.046 Uiso 1 1 calc R U . . .
C5 C 0.5162(7) 1.1271(5) 0.8845(4) 0.0462(18) Uani 1 1 d . . . . .
H5 H 0.5383 1.1726 0.9153 0.055 Uiso 1 1 calc R U . . .
C6 C 0.3992(7) 1.0859(5) 0.9009(4) 0.0453(18) Uani 1 1 d . . . . .
H6 H 0.3416 1.1018 0.9442 0.054 Uiso 1 1 calc R U . . .
C7 C 0.3648(7) 1.0217(5) 0.8550(4) 0.0420(17) Uani 1 1 d . . . . .
H7 H 0.2828 0.9945 0.8659 0.050 Uiso 1 1 calc R U . . .
C8 C 0.4487(6) 0.9970(4) 0.7935(4) 0.0333(14) Uani 1 1 d . . . . .
H8 H 0.4246 0.9529 0.7619 0.040 Uiso 1 1 calc R U . . .
C9 C 0.6534(5) 1.0808(4) 0.6095(3) 0.0255(13) Uani 1 1 d . . . . .
C10 C 0.6402(6) 1.0508(4) 0.5360(4) 0.0328(15) Uani 1 1 d . . . . .
H10 H 0.6509 0.9875 0.5315 0.039 Uiso 1 1 calc R U . . .
C11 C 0.6115(6) 1.1122(5) 0.4686(4) 0.0388(16) Uani 1 1 d . . . . .
H11 H 0.6025 1.0908 0.4184 0.047 Uiso 1 1 calc R U . . .
C12 C 0.5961(6) 1.2036(5) 0.4744(4) 0.0443(18) Uani 1 1 d . . . . .
H12 H 0.5750 1.2456 0.4286 0.053 Uiso 1 1 calc R U . . .
C13 C 0.6112(7) 1.2341(5) 0.5464(5) 0.050(2) Uani 1 1 d . . . . .
H13 H 0.6027 1.2976 0.5501 0.060 Uiso 1 1 calc R U . . .
C14 C 0.6388(7) 1.1730(4) 0.6148(4) 0.0413(17) Uani 1 1 d . . . . .
H14 H 0.6476 1.1948 0.6648 0.050 Uiso 1 1 calc R U . . .
C15 C 1.0690(6) 1.1019(4) 0.6759(3) 0.0261(13) Uani 1 1 d . . . . .
C16 C 1.0086(7) 1.1850(4) 0.6477(4) 0.0361(15) Uani 1 1 d . . . . .
H16 H 0.9202 1.1991 0.6641 0.043 Uiso 1 1 calc R U . . .
C17 C 1.0806(8) 1.2486(4) 0.5943(4) 0.050(2) Uani 1 1 d . . . . .
H17 H 1.0407 1.3061 0.5751 0.060 Uiso 1 1 calc R U . . .
C18 C 1.2090(9) 1.2277(6) 0.5698(4) 0.060(2) Uani 1 1 d . . . . .
H18 H 1.2566 1.2710 0.5341 0.072 Uiso 1 1 calc R U . . .
C19 C 1.2676(7) 1.1454(6) 0.5964(4) 0.054(2) Uani 1 1 d . . . . .
H19 H 1.3556 1.1314 0.5792 0.065 Uiso 1 1 calc R U . . .
C20 C 1.1981(6) 1.0816(4) 0.6492(4) 0.0332(14) Uani 1 1 d . . . . .
H20 H 1.2389 1.0240 0.6671 0.040 Uiso 1 1 calc R U . . .
C21 C 0.9773(5) 1.0819(4) 0.8413(3) 0.0223(12) Uani 1 1 d . . . . .
C22 C 1.0659(6) 1.1460(4) 0.8501(4) 0.0370(15) Uani 1 1 d . . . . .
H22 H 1.1273 1.1649 0.8068 0.044 Uiso 1 1 calc R U . . .
C23 C 1.0654(7) 1.1828(5) 0.9215(4) 0.0454(18) Uani 1 1 d . . . . .
H23 H 1.1272 1.2264 0.9272 0.055 Uiso 1 1 calc R U . . .
C24 C 0.9772(7) 1.1572(4) 0.9842(4) 0.0390(16) Uani 1 1 d . . . . .
H24 H 0.9786 1.1826 1.0332 0.047 Uiso 1 1 calc R U . . .
C25 C 0.8861(7) 1.0944(4) 0.9765(4) 0.0403(17) Uani 1 1 d . . . . .
H25 H 0.8233 1.0773 1.0194 0.048 Uiso 1 1 calc R U . . .
C26 C 0.8876(6) 1.0566(4) 0.9049(3) 0.0318(14) Uani 1 1 d . . . . .
H26 H 0.8261 1.0127 0.8994 0.038 Uiso 1 1 calc R U . . .
C27 C 0.7313(15) 0.6323(11) 0.9641(9) 0.031(3) Uani 0.529(7) 1 d . U P A 1
C28 C 0.8539(12) 0.6286(8) 0.9952(8) 0.027(2) Uani 0.529(7) 1 d . U P A 1
H28 H 0.9160 0.6715 0.9728 0.032 Uiso 0.529(7) 1 calc R U P A 1
C29 C 0.8860(13) 0.5628(8) 1.0587(8) 0.035(3) Uani 0.529(7) 1 d . U P A 1
H29 H 0.9695 0.5606 1.0801 0.042 Uiso 0.529(7) 1 calc R U P A 1
C30 C 0.7939(13) 0.5000(8) 1.0908(8) 0.039(3) Uani 0.529(7) 1 d . U P A 1
H30 H 0.8146 0.4542 1.1340 0.047 Uiso 0.529(7) 1 calc R U P A 1
C31 C 0.6750(13) 0.5047(9) 1.0601(8) 0.048(3) Uani 0.529(7) 1 d . U P A 1
H31 H 0.6123 0.4626 1.0833 0.057 Uiso 0.529(7) 1 calc R U P A 1
C32 C 0.6415(13) 0.5692(8) 0.9954(7) 0.035(2) Uani 0.529(7) 1 d . U P A 1
H32 H 0.5587 0.5698 0.9734 0.042 Uiso 0.529(7) 1 calc R U P A 1
C27A C 0.7046(11) 0.6437(7) 0.9714(5) 0.029(3) Uani 0.471(7) 1 d G U P A 2
C28A C 0.8223(10) 0.5992(8) 0.9928(6) 0.042(3) Uani 0.471(7) 1 d G U P A 2
H28A H 0.8989 0.6085 0.9582 0.050 Uiso 0.471(7) 1 calc R U P A 2
C29A C 0.8279(9) 0.5411(7) 1.0650(7) 0.044(3) Uani 0.471(7) 1 d G U P A 2
H29A H 0.9084 0.5107 1.0797 0.052 Uiso 0.471(7) 1 calc R U P A 2
C30A C 0.7159(11) 0.5276(6) 1.1157(5) 0.046(3) Uani 0.471(7) 1 d G U P A 2
H30A H 0.7198 0.4879 1.1651 0.055 Uiso 0.471(7) 1 calc R U P A 2
C31A C 0.5982(9) 0.5721(7) 1.0943(5) 0.044(3) Uani 0.471(7) 1 d G U P A 2
H31A H 0.5216 0.5628 1.1289 0.053 Uiso 0.471(7) 1 calc R U P A 2
C32A C 0.5926(9) 0.6302(7) 1.0221(6) 0.040(3) Uani 0.471(7) 1 d G U P A 2
H32A H 0.5121 0.6606 1.0074 0.047 Uiso 0.471(7) 1 calc R U P A 2
C33 C 0.5487(5) 0.7011(4) 0.8363(3) 0.0255(13) Uani 1 1 d . . . . .
C34 C 0.4271(6) 0.7372(4) 0.8636(4) 0.0346(15) Uani 1 1 d . . . . .
H34 H 0.4205 0.7719 0.9075 0.042 Uiso 1 1 calc R U . . .
C35 C 0.3177(6) 0.7217(4) 0.8259(5) 0.0432(19) Uani 1 1 d . . . . .
H35 H 0.2345 0.7443 0.8450 0.052 Uiso 1 1 calc R U . . .
C36 C 0.3275(6) 0.6738(4) 0.7610(4) 0.0389(17) Uani 1 1 d . . . . .
H36 H 0.2509 0.6643 0.7352 0.047 Uiso 1 1 calc R U . . .
C37 C 0.4471(6) 0.6390(4) 0.7325(4) 0.0324(15) Uani 1 1 d . . . . .
H37 H 0.4526 0.6063 0.6872 0.039 Uiso 1 1 calc R U . . .
C38 C 0.5592(6) 0.6522(4) 0.7704(4) 0.0277(13) Uani 1 1 d . . . . .
C39 C 0.7429(15) 0.4996(8) 0.7739(9) 0.027(2) Uani 0.562(5) 1 d . U P B 1
C40 C 0.8162(11) 0.4731(7) 0.8401(7) 0.036(2) Uani 0.562(5) 1 d . U P B 1
H40 H 0.8592 0.5175 0.8630 0.043 Uiso 0.562(5) 1 calc R U P B 1
C41 C 0.8274(13) 0.3825(7) 0.8730(8) 0.043(3) Uani 0.562(5) 1 d . U P B 1
H41 H 0.8760 0.3655 0.9193 0.052 Uiso 0.562(5) 1 calc R U P B 1
C42 C 0.7696(16) 0.3174(9) 0.8398(10) 0.047(3) Uani 0.562(5) 1 d . U P B 1
H42 H 0.7766 0.2555 0.8635 0.056 Uiso 0.562(5) 1 calc R U P B 1
C43 C 0.7016(15) 0.3415(8) 0.7724(9) 0.061(3) Uani 0.562(5) 1 d . U P B 1
H43 H 0.6618 0.2959 0.7492 0.074 Uiso 0.562(5) 1 calc R U P B 1
C44 C 0.6896(13) 0.4337(8) 0.7366(8) 0.053(3) Uani 0.562(5) 1 d . U P B 1
H44 H 0.6460 0.4498 0.6881 0.063 Uiso 0.562(5) 1 calc R U P B 1
C39A C 0.7483(12) 0.4985(5) 0.7851(6) 0.026(3) Uani 0.438(5) 1 d G U P B 2
C40A C 0.6826(10) 0.4671(6) 0.8580(6) 0.028(3) Uani 0.438(5) 1 d G U P B 2
H40A H 0.6214 0.5065 0.8832 0.033 Uiso 0.438(5) 1 calc R U P B 2
C41A C 0.7064(10) 0.3781(6) 0.8938(5) 0.039(3) Uani 0.438(5) 1 d G U P B 2
H41A H 0.6615 0.3567 0.9437 0.047 Uiso 0.438(5) 1 calc R U P B 2
C42A C 0.7959(11) 0.3204(5) 0.8569(6) 0.043(4) Uani 0.438(5) 1 d G U P B 2
H42A H 0.8122 0.2596 0.8814 0.052 Uiso 0.438(5) 1 calc R U P B 2
C43A C 0.8617(10) 0.3518(6) 0.7840(6) 0.053(3) Uani 0.438(5) 1 d G U P B 2
H43A H 0.9229 0.3124 0.7587 0.064 Uiso 0.438(5) 1 calc R U P B 2
C44A C 0.8379(12) 0.4408(7) 0.7481(6) 0.044(3) Uani 0.438(5) 1 d G U P B 2
H44A H 0.8828 0.4623 0.6983 0.052 Uiso 0.438(5) 1 calc R U P B 2
C45 C 1.0738(6) 0.7608(4) 0.6056(4) 0.0322(14) Uani 1 1 d . . . . .
H45A H 1.0936 0.7549 0.5484 0.048 Uiso 1 1 calc R U . . .
H45B H 1.0637 0.7002 0.6363 0.048 Uiso 1 1 calc R U . . .
H45C H 1.1454 0.7902 0.6260 0.048 Uiso 1 1 calc R U . . .
C46 C 0.9645(6) 0.9045(4) 0.5589(3) 0.0302(14) Uani 1 1 d . . . . .
H46A H 1.0313 0.9399 0.5775 0.045 Uiso 1 1 calc R U . . .
H46B H 0.8810 0.9400 0.5582 0.045 Uiso 1 1 calc R U . . .
H46C H 0.9907 0.8905 0.5044 0.045 Uiso 1 1 calc R U . . .
C47 C 0.377(3) 0.3498(15) 0.7672(14) 0.139(9) Uani 0.457(14) 1 d D U P C 1
H47A H 0.4698 0.3327 0.7571 0.209 Uiso 0.457(14) 1 calc R U P C 1
H47B H 0.3657 0.3805 0.8156 0.209 Uiso 0.457(14) 1 calc R U P C 1
H47C H 0.3266 0.2949 0.7752 0.209 Uiso 0.457(14) 1 calc R U P C 1
C48 C 0.3326(18) 0.4099(9) 0.6996(9) 0.095(4) Uani 0.457(14) 1 d G U P C 1
C49 C 0.2036(17) 0.4438(11) 0.6995(9) 0.089(4) Uani 0.457(14) 1 d DG U P C 1
H49 H 0.1447 0.4274 0.7447 0.107 Uiso 0.457(14) 1 calc R U P C 1
C50 C 0.1607(17) 0.5016(11) 0.6332(11) 0.092(4) Uani 0.457(14) 1 d G U P C 1
H50 H 0.0725 0.5248 0.6331 0.111 Uiso 0.457(14) 1 calc R U P C 1
C51 C 0.247(2) 0.5256(10) 0.5670(10) 0.098(5) Uani 0.457(14) 1 d G U P C 1
H51 H 0.2174 0.5652 0.5217 0.117 Uiso 0.457(14) 1 calc R U P C 1
C52 C 0.376(2) 0.4917(11) 0.5671(9) 0.104(5) Uani 0.457(14) 1 d G U P C 1
H52 H 0.4346 0.5081 0.5218 0.125 Uiso 0.457(14) 1 calc R U P C 1
C53 C 0.4187(16) 0.4339(10) 0.6334(11) 0.101(5) Uani 0.457(14) 1 d DG U P C 1
H53 H 0.5068 0.4107 0.6334 0.121 Uiso 0.457(14) 1 calc R U P C 1
C47A C 0.342(2) 0.3163(12) 0.7436(11) 0.122(7) Uani 0.543(14) 1 d D U P C 2
H47D H 0.2830 0.2995 0.7913 0.182 Uiso 0.543(14) 1 calc R U P C 2
H47E H 0.3640 0.2626 0.7162 0.182 Uiso 0.543(14) 1 calc R U P C 2
H47F H 0.4216 0.3394 0.7603 0.182 Uiso 0.543(14) 1 calc R U P C 2
C48A C 0.2784(14) 0.3855(8) 0.6898(7) 0.088(4) Uani 0.543(14) 1 d G U P C 2
C49A C 0.3437(13) 0.4200(8) 0.6177(9) 0.094(4) Uani 0.543(14) 1 d DG U P C 2
H49A H 0.4316 0.4001 0.6058 0.112 Uiso 0.543(14) 1 calc R U P C 2
C50A C 0.2805(17) 0.4837(8) 0.5631(7) 0.099(4) Uani 0.543(14) 1 d G U P C 2
H50A H 0.3251 0.5073 0.5138 0.119 Uiso 0.543(14) 1 calc R U P C 2
C51A C 0.1518(17) 0.5128(8) 0.5805(8) 0.095(4) Uani 0.543(14) 1 d G U P C 2
H51A H 0.1086 0.5563 0.5431 0.114 Uiso 0.543(14) 1 calc R U P C 2
C52A C 0.0865(13) 0.4783(9) 0.6526(9) 0.093(4) Uani 0.543(14) 1 d G U P C 2
H52A H -0.0014 0.4982 0.6645 0.112 Uiso 0.543(14) 1 calc R U P C 2
C53A C 0.1497(14) 0.4146(9) 0.7072(7) 0.084(4) Uani 0.543(14) 1 d DG U P C 2
H53A H 0.1051 0.3910 0.7565 0.101 Uiso 0.543(14) 1 calc R U P C 2
N1 N 0.9499(4) 0.8175(3) 0.6150(3) 0.0224(10) Uani 1 1 d . . . . .
H1 H 0.8901 0.7936 0.5936 0.034 Uiso 1 1 d R U . . .
P1 P 0.68639(14) 1.00078(9) 0.69944(8) 0.0199(3) Uani 1 1 d . . . . .
P2 P 0.98152(14) 1.02464(9) 0.75129(8) 0.0197(3) Uani 1 1 d . . . . .
P3 P 0.70462(14) 0.71536(9) 0.87573(9) 0.0219(3) Uani 1 1 d . . . . .
P4 P 0.72408(15) 0.61799(10) 0.73628(9) 0.0248(3) Uani 1 1 d . . . . .
S1 S 0.64826(14) 0.87265(9) 0.67894(9) 0.0227(3) Uani 1 1 d . . . . .
S2 S 1.09056(14) 0.90516(9) 0.77306(9) 0.0243(3) Uani 1 1 d . . . . .
S3 S 0.74386(14) 0.84173(9) 0.89127(9) 0.0251(3) Uani 1 1 d . . . . .
S4 S 0.75713(19) 0.63245(11) 0.61905(10) 0.0413(4) Uani 1 1 d . . . . .
S5 S 0.97756(13) 0.68793(9) 0.80021(9) 0.0242(3) Uani 1 1 d . . . . .

loop_
_atom_site_aniso_label
_atom_site_aniso_U_11
_atom_site_aniso_U_22
_atom_site_aniso_U_33
_atom_site_aniso_U_23
_atom_site_aniso_U_13
_atom_site_aniso_U_12
Hf1 0.01631(12) 0.01712(11) 0.02038(12) 0.00150(8) -0.00324(8) -0.00196(8)
C1 0.023(3) 0.016(2) 0.021(3) 0.001(2) -0.007(2) -0.002(2)
C2 0.017(3) 0.021(3) 0.025(3) 0.002(2) -0.001(2) 0.000(2)
C3 0.025(3) 0.022(3) 0.021(3) 0.003(2) -0.009(2) -0.003(2)
C4 0.029(4) 0.045(4) 0.044(4) -0.016(3) -0.001(3) -0.008(3)
C5 0.037(4) 0.056(5) 0.051(5) -0.031(4) 0.005(3) -0.002(3)
C6 0.035(4) 0.072(5) 0.029(4) -0.013(4) 0.010(3) -0.003(4)
C7 0.034(4) 0.057(5) 0.034(4) -0.010(3) 0.011(3) -0.007(3)
C8 0.029(4) 0.041(4) 0.029(4) 0.001(3) 0.000(3) -0.007(3)
C9 0.019(3) 0.028(3) 0.027(3) 0.006(2) -0.004(2) 0.001(2)
C10 0.034(4) 0.033(3) 0.030(4) 0.008(3) -0.013(3) -0.006(3)
C11 0.025(4) 0.057(4) 0.031(4) 0.010(3) -0.008(3) -0.004(3)
C12 0.035(4) 0.048(4) 0.041(4) 0.023(3) -0.001(3) 0.005(3)
C13 0.059(5) 0.030(4) 0.054(5) 0.012(3) 0.008(4) 0.011(3)
C14 0.059(5) 0.025(3) 0.036(4) 0.003(3) 0.005(3) 0.008(3)
C15 0.027(3) 0.028(3) 0.023(3) -0.001(2) -0.002(2) -0.011(2)
C16 0.047(4) 0.027(3) 0.034(4) 0.004(3) -0.011(3) -0.003(3)
C17 0.073(6) 0.027(4) 0.049(5) 0.011(3) -0.020(4) -0.018(4)
C18 0.069(6) 0.069(6) 0.039(5) 0.015(4) -0.001(4) -0.039(5)
C19 0.042(5) 0.080(6) 0.037(4) 0.013(4) 0.008(3) -0.028(4)
C20 0.024(3) 0.044(4) 0.030(4) 0.000(3) 0.002(3) -0.007(3)
C21 0.023(3) 0.028(3) 0.017(3) -0.003(2) -0.008(2) -0.001(2)
C22 0.028(4) 0.046(4) 0.040(4) -0.017(3) 0.003(3) -0.006(3)
C23 0.030(4) 0.065(5) 0.048(5) -0.031(4) -0.005(3) -0.007(3)
C24 0.043(4) 0.048(4) 0.026(4) -0.006(3) -0.005(3) 0.010(3)
C25 0.061(5) 0.037(4) 0.022(3) -0.001(3) 0.002(3) -0.008(3)
C26 0.045(4) 0.024(3) 0.026(3) 0.000(2) 0.003(3) -0.006(3)
C27 0.038(5) 0.027(5) 0.026(5) 0.006(4) -0.003(4) -0.012(4)
C28 0.040(5) 0.015(5) 0.027(5) -0.003(4) -0.002(4) -0.008(4)
C29 0.036(5) 0.032(5) 0.036(5) 0.007(4) -0.004(4) -0.012(4)
C30 0.038(5) 0.033(5) 0.041(6) 0.014(5) -0.008(4) -0.013(4)
C31 0.046(5) 0.043(5) 0.051(6) 0.020(5) -0.014(4) -0.019(4)
C32 0.042(5) 0.029(5) 0.032(5) 0.004(4) -0.004(4) -0.011(4)
C27A 0.045(6) 0.019(5) 0.025(5) -0.003(4) -0.006(4) -0.014(4)
C28A 0.048(6) 0.035(6) 0.038(5) 0.015(5) -0.002(5) -0.007(5)
C29A 0.058(6) 0.031(6) 0.039(5) 0.013(5) -0.008(5) -0.011(5)
C30A 0.065(6) 0.041(6) 0.032(6) 0.003(5) -0.005(5) -0.024(5)
C31A 0.061(6) 0.046(6) 0.029(5) -0.002(5) -0.004(4) -0.026(5)
C32A 0.049(6) 0.044(6) 0.027(5) -0.005(4) -0.002(4) -0.018(5)
C33 0.024(3) 0.021(3) 0.029(3) 0.009(2) 0.001(2) -0.005(2)
C34 0.022(3) 0.034(3) 0.045(4) -0.001(3) 0.009(3) -0.004(3)
C35 0.011(3) 0.032(3) 0.079(6) 0.016(3) 0.002(3) 0.002(2)
C36 0.016(3) 0.043(4) 0.052(5) 0.021(3) -0.016(3) -0.001(3)
C37 0.037(4) 0.028(3) 0.031(4) 0.009(3) -0.010(3) -0.007(3)
C38 0.027(3) 0.024(3) 0.029(3) 0.010(2) -0.009(3) -0.005(2)
C39 0.028(5) 0.021(4) 0.032(5) -0.005(4) 0.002(4) -0.002(4)
C40 0.041(5) 0.022(4) 0.044(5) -0.001(3) -0.005(4) -0.004(4)
C41 0.053(6) 0.022(4) 0.055(5) 0.000(4) -0.011(5) 0.000(4)
C42 0.052(6) 0.019(4) 0.070(6) 0.000(4) -0.013(5) -0.008(4)
C43 0.083(7) 0.027(4) 0.079(6) -0.009(4) -0.030(6) -0.009(5)
C44 0.068(7) 0.031(4) 0.063(6) -0.008(4) -0.023(5) -0.007(4)
C39A 0.031(6) 0.014(5) 0.033(6) -0.003(4) -0.006(5) -0.005(4)
C40A 0.028(5) 0.015(4) 0.037(5) 0.003(4) -0.004(4) 0.000(4)
C41A 0.051(6) 0.019(4) 0.043(6) 0.008(4) -0.002(5) 0.002(4)
C42A 0.051(7) 0.023(5) 0.054(6) 0.002(5) -0.007(6) 0.003(5)
C43A 0.070(7) 0.023(5) 0.061(6) 0.001(4) 0.008(6) 0.012(5)
C44A 0.054(6) 0.022(5) 0.049(6) 0.002(4) 0.014(5) 0.004(4)
C45 0.027(4) 0.036(3) 0.031(4) -0.002(3) 0.007(3) 0.003(3)
C46 0.039(4) 0.023(3) 0.026(3) 0.003(2) 0.002(3) 0.000(3)
C47 0.154(16) 0.120(16) 0.147(12) -0.026(11) -0.026(11) 0.006(13)
C48 0.116(10) 0.065(8) 0.114(8) -0.048(7) -0.012(7) -0.007(7)
C49 0.115(10) 0.059(8) 0.104(7) -0.044(6) -0.011(7) -0.011(7)
C50 0.108(10) 0.067(8) 0.110(8) -0.037(7) -0.007(8) -0.009(7)
C51 0.115(10) 0.066(9) 0.117(8) -0.038(7) 0.006(8) -0.004(8)
C52 0.116(10) 0.076(9) 0.125(9) -0.036(7) 0.002(8) -0.003(8)
C53 0.122(10) 0.069(8) 0.121(8) -0.048(7) -0.004(8) -0.004(7)
C47A 0.120(13) 0.097(12) 0.150(13) -0.018(10) -0.016(10) -0.011(10)
C48A 0.104(9) 0.063(7) 0.108(7) -0.046(6) -0.011(7) -0.011(6)
C49A 0.111(10) 0.063(7) 0.117(7) -0.051(6) 0.003(7) -0.014(6)
C50A 0.120(10) 0.070(8) 0.116(7) -0.045(6) 0.002(7) -0.017(7)
C51A 0.115(10) 0.068(7) 0.114(8) -0.051(7) -0.004(8) -0.016(7)
C52A 0.105(10) 0.073(8) 0.109(8) -0.045(6) -0.006(7) 0.002(7)
C53A 0.102(10) 0.062(8) 0.102(7) -0.050(6) -0.013(7) -0.012(6)
N1 0.022(3) 0.022(2) 0.022(3) 0.0023(19) -0.002(2) 0.0000(19)
P1 0.0203(8) 0.0184(7) 0.0201(8) 0.0013(6) -0.0038(6) 0.0003(5)
P2 0.0217(8) 0.0199(7) 0.0174(7) -0.0002(6) -0.0036(6) -0.0033(6)
P3 0.0201(8) 0.0204(7) 0.0239(8) 0.0036(6) -0.0027(6) -0.0054(6)
P4 0.0254(9) 0.0203(7) 0.0285(9) 0.0002(6) -0.0043(6) -0.0045(6)
S1 0.0215(8) 0.0199(7) 0.0272(8) -0.0014(6) -0.0075(6) -0.0016(5)
S2 0.0189(8) 0.0215(7) 0.0320(8) 0.0009(6) -0.0064(6) -0.0014(5)
S3 0.0281(8) 0.0228(7) 0.0238(8) -0.0008(6) 0.0007(6) -0.0056(6)
S4 0.0569(12) 0.0384(9) 0.0291(9) -0.0032(7) 0.0041(8) -0.0177(8)
S5 0.0151(7) 0.0220(7) 0.0339(8) 0.0039(6) -0.0046(6) -0.0009(5)

loop_
_atom_type_symbol
_atom_type_description
_atom_type_scat_dispersion_real
_atom_type_scat_dispersion_imag
_atom_type_scat_source
C C 0.0033 0.0016 'International Tables Vol C Tables 4.2.6.8 and 6.1.1.4'
H H 0.0000 0.0000 'International Tables Vol C Tables 4.2.6.8 and 6.1.1.4'
P P 0.1023 0.0942 'International Tables Vol C Tables 4.2.6.8 and 6.1.1.4'
S S 0.1246 0.1234 'International Tables Vol C Tables 4.2.6.8 and 6.1.1.4'
Hf Hf -0.5830 6.1852 'International Tables Vol C Tables 4.2.6.8 and 6.1.1.4'
N N 0.0061 0.0033 'International Tables Vol C Tables 4.2.6.8 and 6.1.1.4'

loop_
_geom_angle_atom_site_label_1
_geom_angle_atom_site_label_2
_geom_angle_atom_site_label_3
_geom_angle
C1 Hf1 N1 99.01(17)
C1 Hf1 C2 153.55(19)
N1 Hf1 C2 98.73(17)
C1 Hf1 S5 156.18(14)
N1 Hf1 S5 90.27(11)
C2 Hf1 S5 42.42(13)
C1 Hf1 S2 73.27(14)
N1 Hf1 S2 91.09(12)
C2 Hf1 S2 125.77(13)
S5 Hf1 S2 84.73(4)
C1 Hf1 S1 74.11(14)
N1 Hf1 S1 83.33(11)
C2 Hf1 S1 88.67(13)
S5 Hf1 S1 129.07(4)
S2 Hf1 S1 145.56(4)
C1 Hf1 S3 86.90(14)
N1 Hf1 S3 168.66(12)
C2 Hf1 S3 72.62(13)
S5 Hf1 S3 88.02(5)
S2 Hf1 S3 99.90(5)
S1 Hf1 S3 89.06(5)
C1 Hf1 P1 33.02(14)
N1 Hf1 P1 96.98(11)
C2 Hf1 P1 124.89(13)
S5 Hf1 P1 166.62(4)
S2 Hf1 P1 106.27(4)
S1 Hf1 P1 41.59(4)
S3 Hf1 P1 82.66(4)
C1 Hf1 P2 31.92(14)
N1 Hf1 P2 98.30(11)
C2 Hf1 P2 158.86(13)
S5 Hf1 P2 125.20(4)
S2 Hf1 P2 41.41(4)
S1 Hf1 P2 105.70(4)
S3 Hf1 P2 91.83(4)
P1 Hf1 P2 64.94(4)
C1 Hf1 P3 121.83(14)
N1 Hf1 P3 130.95(11)
C2 Hf1 P3 34.12(13)
S5 Hf1 P3 63.72(4)
S2 Hf1 P3 123.95(4)
S1 Hf1 P3 83.19(4)
S3 Hf1 P3 39.19(4)
P1 Hf1 P3 103.25(4)
P2 Hf1 P3 130.75(4)
P2 C1 P1 156.0(3)
P2 C1 Hf1 103.0(2)
P1 C1 Hf1 101.0(2)
P4 C2 P3 110.8(3)
P4 C2 S5 126.8(3)
P3 C2 S5 116.9(3)
P4 C2 Hf1 125.5(3)
P3 C2 Hf1 95.9(2)
S5 C2 Hf1 72.03(18)
C4 C3 C8 118.8(6)
C4 C3 P1 120.0(5)
C8 C3 P1 121.2(4)
C3 C4 C5 120.6(6)
C6 C5 C4 119.7(6)
C5 C6 C7 120.5(6)
C8 C7 C6 120.0(6)
C7 C8 C3 120.4(6)
C14 C9 C10 118.9(5)
C14 C9 P1 119.7(5)
C10 C9 P1 121.3(4)
C9 C10 C11 120.7(6)
C12 C11 C10 120.1(6)
C13 C12 C11 119.7(6)
C12 C13 C14 120.8(6)
C9 C14 C13 119.8(6)
C16 C15 C20 119.6(6)
C16 C15 P2 118.9(5)
C20 C15 P2 121.4(4)
C15 C16 C17 119.0(7)
C18 C17 C16 120.5(7)
C19 C18 C17 120.5(7)
C18 C19 C20 119.9(7)
C19 C20 C15 120.5(6)
C22 C21 C26 118.7(5)
C22 C21 P2 122.1(4)
C26 C21 P2 119.1(4)
C23 C22 C21 120.2(6)
C24 C23 C22 120.8(7)
C23 C24 C25 120.2(6)
C24 C25 C26 119.0(6)
C21 C26 C25 121.1(6)
C32 C27 C28 120.0(12)
C32 C27 P3 123.0(11)
C28 C27 P3 116.7(10)
C29 C28 C27 120.5(12)
C28 C29 C30 119.1(12)
C31 C30 C29 119.7(12)
C30 C31 C32 122.1(12)
C27 C32 C31 118.5(12)
C28A C27A C32A 120.0
C28A C27A P3 117.2(6)
C32A C27A P3 122.7(6)
C29A C28A C27A 120.0
C28A C29A C30A 120.0
C31A C30A C29A 120.0
C30A C31A C32A 120.0
C31A C32A C27A 120.0
C38 C33 C34 120.6(6)
C38 C33 P3 113.1(4)
C34 C33 P3 126.2(5)
C35 C34 C33 119.1(6)
C36 C35 C34 120.6(6)
C35 C36 C37 121.0(6)
C36 C37 C38 119.6(6)
C37 C38 C33 119.1(6)
C37 C38 P4 124.9(5)
C33 C38 P4 115.8(4)
C40 C39 C44 119.4(11)
C40 C39 P4 119.1(11)
C44 C39 P4 121.5(12)
C41 C40 C39 120.5(12)
C42 C41 C40 120.8(13)
C41 C42 C43 119.7(12)
C42 C43 C44 121.0(12)
C39 C44 C43 118.4(13)
C40A C39A C44A 120.0
C40A C39A P4 121.7(5)
C44A C39A P4 118.3(5)
C39A C40A C41A 120.0
C40A C41A C42A 120.0
C43A C42A C41A 120.0
C42A C43A C44A 120.0
C43A C44A C39A 120.0
C49 C48 C53 120.0
C49 C48 C47 120.3(4)
C53 C48 C47 119.7(4)
C50 C49 C48 120.0
C51 C50 C49 120.0
C50 C51 C52 120.0
C53 C52 C51 120.0
C52 C53 C48 120.0
C49A C48A C53A 120.0
C49A C48A C47A 119.6(4)
C53A C48A C47A 120.3(4)
C48A C49A C50A 120.0
C51A C50A C49A 120.0
C50A C51A C52A 120.0
C53A C52A C51A 120.0
C52A C53A C48A 120.0
C45 N1 C46 107.3(4)
C45 N1 Hf1 117.7(3)
C46 N1 Hf1 113.8(3)
C1 P1 C3 112.9(3)
C1 P1 C9 117.6(3)
C3 P1 C9 104.4(2)
C1 P1 S1 103.53(18)
C3 P1 S1 109.38(19)
C9 P1 S1 108.9(2)
C1 P1 Hf1 46.02(17)
C3 P1 Hf1 117.81(17)
C9 P1 Hf1 137.81(19)
S1 P1 Hf1 58.37(5)
C1 P2 C15 117.9(3)
C1 P2 C21 116.3(3)
C15 P2 C21 103.0(3)
C1 P2 S2 102.33(19)
C15 P2 S2 109.2(2)
C21 P2 S2 107.83(18)
C1 P2 Hf1 45.05(17)
C15 P2 Hf1 132.37(19)
C21 P2 Hf1 124.59(18)
S2 P2 Hf1 57.37(5)
C2 P3 C27A 120.7(4)
C2 P3 C33 97.8(3)
C27A P3 C33 105.4(4)
C2 P3 C27 110.2(5)
C33 P3 C27 110.6(5)
C2 P3 S3 107.06(19)
C27A P3 S3 109.3(4)
C33 P3 S3 116.61(19)
C27 P3 S3 113.3(6)
C2 P3 Hf1 49.93(17)
C27A P3 Hf1 145.5(4)
C33 P3 Hf1 108.78(18)
C27 P3 Hf1 138.1(5)
S3 P3 Hf1 58.40(5)
C2 P4 C39 112.2(6)
C2 P4 C38 96.8(3)
C39 P4 C38 105.0(5)
C2 P4 C39A 106.7(5)
C38 P4 C39A 104.4(4)
C2 P4 S4 118.75(19)
C39 P4 S4 108.5(5)
C38 P4 S4 114.5(2)
C39A P4 S4 113.6(3)
P1 S1 Hf1 80.04(6)
P2 S2 Hf1 81.22(6)
P3 S3 Hf1 82.42(6)
C2 S5 Hf1 65.55(16)

loop_
_geom_bond_atom_site_label_1
_geom_bond_atom_site_label_2
_geom_bond_distance
Hf1 C1 2.218(5)
Hf1 N1 2.341(4)
Hf1 C2 2.407(5)
Hf1 S5 2.5149(13)
Hf1 S2 2.6024(14)
Hf1 S1 2.6165(14)
Hf1 S3 2.6875(14)
Hf1 P1 3.0266(14)
Hf1 P2 3.0540(14)
Hf1 P3 3.1278(14)
C1 P2 1.657(5)
C1 P1 1.680(5)
C2 P4 1.757(6)
C2 P3 1.764(5)
C2 S5 1.783(5)
C3 C4 1.380(8)
C3 C8 1.401(8)
C3 P1 1.818(6)
C4 C5 1.384(8)
C5 C6 1.374(9)
C6 C7 1.377(9)
C7 C8 1.371(8)
C9 C14 1.381(8)
C9 C10 1.383(8)
C9 P1 1.826(5)
C10 C11 1.389(8)
C11 C12 1.372(9)
C12 C13 1.366(10)
C13 C14 1.396(9)
C15 C16 1.386(8)
C15 C20 1.399(8)
C15 P2 1.814(6)
C16 C17 1.414(9)
C17 C18 1.383(11)
C18 C19 1.362(11)
C19 C20 1.396(8)
C21 C22 1.383(8)
C21 C26 1.386(8)
C21 P2 1.824(5)
C22 C23 1.380(8)
C23 C24 1.367(9)
C24 C25 1.383(9)
C25 C26 1.389(8)
C27 C32 1.379(17)
C27 C28 1.392(18)
C27 P3 1.820(13)
C28 C29 1.387(15)
C29 C30 1.395(16)
C30 C31 1.354(17)
C31 C32 1.393(16)
C27A C28A 1.3900
C27A C32A 1.3900
C27A P3 1.799(7)
C28A C29A 1.3900
C29A C30A 1.3900
C30A C31A 1.3900
C31A C32A 1.3900
C33 C38 1.395(8)
C33 C34 1.401(8)
C33 P3 1.810(6)
C34 C35 1.373(9)
C35 C36 1.372(9)
C36 C37 1.384(9)
C37 C38 1.390(8)
C38 P4 1.815(6)
C39 C40 1.385(19)
C39 C44 1.386(19)
C39 P4 1.787(12)
C40 C41 1.384(14)
C41 C42 1.359(19)
C42 C43 1.37(2)
C43 C44 1.419(16)
C39A C40A 1.3900
C39A C44A 1.3900
C39A P4 1.859(7)
C40A C41A 1.3900
C41A C42A 1.3900
C42A C43A 1.3900
C43A C44A 1.3900
C45 N1 1.494(7)
C46 N1 1.499(6)
C47 C48 1.429(14)
C48 C49 1.3900
C48 C53 1.3900
C49 C50 1.3900
C50 C51 1.3900
C51 C52 1.3900
C52 C53 1.3900
C47A C48A 1.430(13)
C48A C49A 1.3900
C48A C53A 1.3900
C49A C50A 1.3900
C50A C51A 1.3900
C51A C52A 1.3900
C52A C53A 1.3900
P1 S1 2.0400(19)
P2 S2 2.0440(19)
P3 S3 1.994(2)
P4 S4 1.955(2)
